data_1511568
loop_
_publ_author_name
'Yu, Y.'
'Li, R.K.'
'Wu, Q.S.'

_publ_section_title
;
 Structure of two new borates Y Ca3 (Al O)3 (B O3)4 and Y Ca3 (Ga O)3 (B
 O3)4
;
_journal_name_full 'Journal of Solid State Chemistry'
_journal_page_first 429
_journal_page_last 432
_journal_paper_doi 10.1016/j.jssc.2005.11.004
_journal_volume 179
_journal_year 2006
_chemical_formula_sum 'B4 Ca3 Ga3 O15 Y'
_chemical_name_systematic 'Y Ca3 (Ga O)3 (B O3)4'
_space_group_IT_number 176
_symmetry_space_group_name_Hall '-P 6c'
_symmetry_space_group_name_H-M 'P 63/m'
_cell_angle_alpha 90
_cell_angle_beta 90
_cell_angle_gamma 120
_cell_formula_units_Z 2
_cell_length_a 10.5167
_cell_length_b 10.5167
_cell_length_c 5.8146
_cell_volume 556.941
_citation_journal_id_ASTM JSSCBI
_cod_data_source_file boron4-x_21.cif
_cod_data_source_block B4Ca3Ga3O15Y1
_cod_original_cell_volume 556.9413
_cod_original_formula_sum 'B4 Ca3 Ga3 O15 Y1'
_cod_database_code 1511568

loop_
_symmetry_equiv_pos_as_xyz
x,y,z
x-y,x,z+1/2
-y,x-y,z
-x,-y,z+1/2
-x+y,-x,z
y,-x+y,z+1/2
-x,-y,-z
-x+y,-x,-z-1/2
y,-x+y,-z
x,y,-z-1/2
x-y,x,-z
-y,x-y,-z-1/2

loop_
_atom_site_label
_atom_site_type_symbol
_atom_site_fract_x
_atom_site_fract_y
_atom_site_fract_z
_atom_site_occupancy
_atom_site_U_iso_or_equiv
Ca1 Ca+2 0.3333 0.6667 0.25 0.29 0.0
O1 O-2 0.098 0.4769 0.25 1 0.0
Y3 Y+3 0.1264 0.8414 0.25 0.095 0.0
B2 B+3 0 0 0.117 0.5 0.0
Y1 Y+3 0.3333 0.6667 0.25 0.71 0.0
O4 O-2 0.053 0.907 0.587 0.5 0.0
O3 O-2 0.3021 0.477 0.539 1 0.0
Ga1 Ga+3 0 0.5 0 1 0.0
O2 O-2 0.331 0.915 0.75 1 0.0
Ca2 Ca+2 0.1264 0.8414 0.25 0.905 0.0
B1 B+3 0.228 0.772 0.75 1 0.0
